data_7123225
loop_
_publ_author_name
'Aldrich, Kelly E.'
'Odom, Aaron L.'

_publ_section_title
;
 A photochemical route to a square planar, ruthenium(iv)-bis(imide)
;
_journal_name_full 'Chemical Communications'
_journal_paper_doi 10.1039/C9CC01019J
_journal_year 2019
_chemical_formula_moiety 'C33 H61 N4 P3 Ru'
_chemical_formula_sum 'C33 H61 N4 P3 Ru'
_chemical_formula_weight 707.83
_chemical_name_systematic
;
 ?
;
_space_group_crystal_system monoclinic
_space_group_IT_number 14
_space_group_name_Hall '-P 2ybc'
_space_group_name_H-M_alt 'P 1 21/c 1'
_symmetry_space_group_name_Hall '-P 2ybc'
_symmetry_space_group_name_H-M 'P 1 21/c 1'
_atom_sites_solution_hydrogens mixed
_atom_sites_solution_primary dual
_audit_creation_date 2019-01-31
_audit_creation_method
;
Olex2 1.2
(compiled 2018.05.29 svn.r3508 for OlexSys, GUI svn.r5506)
;
_audit_update_record
;
2019-02-01 deposited with the CCDC.    2019-03-18 downloaded from the CCDC.
;
_cell_angle_alpha 90
_cell_angle_beta 108.103(3)
_cell_angle_gamma 90
_cell_formula_units_Z 4
_cell_length_a 12.1827(16)
_cell_length_b 18.134(2)
_cell_length_c 17.774(2)
_cell_measurement_reflns_used 9945
_cell_measurement_temperature 173(2)
_cell_measurement_theta_max 26.00
_cell_measurement_theta_min 2.24
_cell_volume 3732.3(8)
_computing_cell_refinement 'SAINT v8.34A (Bruker, 2013)'
_computing_data_collection 'COSMO (BRUKER, V1.61, 2009)'
_computing_data_reduction 'SAINT v8.34A (Bruker, 2013)'
_computing_molecular_graphics 'Olex2 (Dolomanov et al., 2009)'
_computing_publication_material 'Olex2 (Dolomanov et al., 2009)'
_computing_structure_refinement 'ShelXL (Sheldrick, 2015)'
_computing_structure_solution 'ShelXT (Sheldrick, 2015)'
_diffrn_ambient_temperature 173.15
_diffrn_detector_area_resol_mean 8
_diffrn_measured_fraction_theta_full 0.993
_diffrn_measured_fraction_theta_max 0.991
_diffrn_measurement_device_type 'Bruker SMART APEX CCD area detector'
_diffrn_measurement_method '\w and \f scans'
_diffrn_radiation_monochromator graphite
_diffrn_radiation_type MoK\a
_diffrn_radiation_wavelength 0.71073
_diffrn_reflns_av_R_equivalents 0.0695
_diffrn_reflns_av_unetI/netI 0.0750
_diffrn_reflns_Laue_measured_fraction_full 0.993
_diffrn_reflns_Laue_measured_fraction_max 0.991
_diffrn_reflns_limit_h_max 15
_diffrn_reflns_limit_h_min -13
_diffrn_reflns_limit_k_max 22
_diffrn_reflns_limit_k_min -22
_diffrn_reflns_limit_l_max 21
_diffrn_reflns_limit_l_min -21
_diffrn_reflns_number 31867
_diffrn_reflns_point_group_measured_fraction_full 0.993
_diffrn_reflns_point_group_measured_fraction_max 0.991
_diffrn_reflns_theta_full 26.000
_diffrn_reflns_theta_max 26.045
_diffrn_reflns_theta_min 1.647
_diffrn_source 'sealed tube'
_exptl_absorpt_coefficient_mu 0.575
_exptl_absorpt_correction_T_max 0.4467
_exptl_absorpt_correction_T_min 0.3804
_exptl_absorpt_correction_type multi-scan
_exptl_absorpt_process_details
'SADABS-2014/5 (Bruker,2014/5) was used for absorption correction. wR2(int) was 0.0659 before and 0.0581 after correction. The Ratio of minimum to maximum transmission is 0.8516. The \l/2 correction factor is 0.00150.'
_exptl_crystal_colour purple
_exptl_crystal_density_diffrn 1.260
_exptl_crystal_description needle
_exptl_crystal_F_000 1504
_exptl_crystal_size_max 0.373
_exptl_crystal_size_mid 0.115
_exptl_crystal_size_min 0.1
_refine_diff_density_max 1.214
_refine_diff_density_min -0.329
_refine_diff_density_rms 0.078
_refine_ls_extinction_method none
_refine_ls_goodness_of_fit_ref 0.922
_refine_ls_hydrogen_treatment mixed
_refine_ls_matrix_type full
_refine_ls_number_parameters 391
_refine_ls_number_reflns 7305
_refine_ls_number_restraints 0
_refine_ls_restrained_S_all 0.922
_refine_ls_R_factor_all 0.0657
_refine_ls_R_factor_gt 0.0389
_refine_ls_shift/su_max 0.001
_refine_ls_shift/su_mean 0.000
_refine_ls_structure_factor_coef Fsqd
_refine_ls_weighting_details 'w=1/[\s^2^(Fo^2^)+(0.0325P)^2^] where P=(Fo^2^+2Fc^2^)/3'
_refine_ls_weighting_scheme calc
_refine_ls_wR_factor_gt 0.0774
_refine_ls_wR_factor_ref 0.0857
_reflns_Friedel_coverage 0.000
_reflns_number_gt 4848
_reflns_number_total 7305
_reflns_threshold_expression 'I > 2\s(I)'
_cod_data_source_file c9cc01019j2.cif
_cod_data_source_block p21_c_a
_cod_original_cell_volume 3732.2(8)
_cod_database_code 7123225
_shelxl_version_number 2013-3
_shelx_space_group_comment
;
The symmetry employed for this shelxl refinement is uniquely defined
by the following loop, which should always be used as a source of
symmetry information in preference to the above space-group names.
They are only intended as comments.
;
_shelx_estimated_absorpt_t_max 0.945
_shelx_estimated_absorpt_t_min 0.814
_olex2_refinement_description
;
1. Fixed Uiso
 At 1.2 times of:
  All C(H) groups
 At 1.5 times of:
  All C(H,H,H) groups
2.a Ternary CH refined with riding coordinates:
 C10(H10), C7(H7), C22(H22)
2.b Aromatic/amide H refined with riding coordinates:
 C3(H3), C15(H15), C5(H5), C4(H4), C17(H17), C16(H16)
2.c Idealised Me refined as rotating group:
 C31(H31A,H31B,H31C), C26(H26A,H26B,H26C), C29(H29A,H29B,H29C), C20(H20A,H20B,
 H20C), C23(H23A,H23B,H23C), C27(H27A,H27B,H27C), C11(H11A,H11B,H11C), C8(H8A,
 H8B,H8C), C30(H30A,H30B,H30C), C24(H24A,H24B,H24C), C33(H33A,H33B,H33C),
 C12(H12A,H12B,H12C), C9(H9A,H9B,H9C), C32(H32A,H32B,H32C), C21(H21A,H21B,H21C),
  C28(H28A,H28B,H28C), C25(H25A,H25B,H25C)
;
_olex2_diffrn_ambient_temperature_device 'Oxford Cryosystems'
_olex2_submission_special_instructions 'No special instructions were received'

loop_
_space_group_symop_operation_xyz
'x, y, z'
'-x, y+1/2, -z+1/2'
'-x, -y, -z'
'x, -y-1/2, z-1/2'

loop_
_atom_site_label
_atom_site_type_symbol
_atom_site_fract_x
_atom_site_fract_y
_atom_site_fract_z
_atom_site_U_iso_or_equiv
_atom_site_adp_type
_atom_site_occupancy
_atom_site_site_symmetry_order
_atom_site_calc_flag
_atom_site_refinement_flags_posn
Ru1 Ru 0.27704(2) 0.68312(2) 0.63576(2) 0.02137(9) Uani 1 1 d .
P3 P 0.39030(8) 0.77210(4) 0.61228(5) 0.0266(2) Uani 1 1 d .
P2 P 0.15227(8) 0.67681(5) 0.50682(5) 0.0293(2) Uani 1 1 d .
P1 P 0.38676(8) 0.58926(4) 0.60816(5) 0.0307(2) Uani 1 1 d .
N3 N 0.1782(2) 0.73446(13) 0.75768(15) 0.0231(6) Uani 1 1 d .
N2 N 0.2704(2) 0.70244(13) 0.79888(14) 0.0243(6) Uani 1 1 d .
N4 N 0.1540(2) 0.72874(13) 0.67751(14) 0.0224(6) Uani 1 1 d .
N1 N 0.3316(2) 0.66822(12) 0.75564(14) 0.0220(6) Uani 1 1 d .
C6 C 0.3813(3) 0.55286(16) 0.83099(18) 0.0280(8) Uani 1 1 d .
C2 C 0.5299(3) 0.64711(17) 0.84578(18) 0.0266(8) Uani 1 1 d .
C1 C 0.4165(3) 0.62214(16) 0.81098(17) 0.0241(7) Uani 1 1 d .
C14 C -0.0571(3) 0.71172(18) 0.63853(19) 0.0313(8) Uani 1 1 d .
C18 C 0.0210(3) 0.83054(17) 0.61564(18) 0.0305(8) Uani 1 1 d .
C10 C 0.2582(3) 0.52528(17) 0.7973(2) 0.0346(9) Uani 1 1 d .
H10 H 0.2194 0.5548 0.7488 0.042 Uiso 1 1 calc R
C3 C 0.6080(3) 0.60066(18) 0.89797(19) 0.0360(9) Uani 1 1 d .
H3 H 0.6859 0.6161 0.9204 0.043 Uiso 1 1 calc R
C31 C 0.4114(3) 0.84629(16) 0.68668(19) 0.0332(8) Uani 1 1 d .
H31A H 0.3767 0.8920 0.6605 0.050 Uiso 1 1 calc GR
H31B H 0.4943 0.8539 0.7126 0.050 Uiso 1 1 calc GR
H31C H 0.3746 0.8323 0.7264 0.050 Uiso 1 1 calc GR
C13 C 0.0376(3) 0.75696(17) 0.64229(18) 0.0282(8) Uani 1 1 d .
C26 C 0.4519(3) 0.59695(19) 0.5274(2) 0.0454(10) Uani 1 1 d .
H26A H 0.4187 0.6395 0.4940 0.068 Uiso 1 1 calc GR
H26B H 0.4360 0.5519 0.4953 0.068 Uiso 1 1 calc GR
H26C H 0.5356 0.6036 0.5500 0.068 Uiso 1 1 calc GR
C7 C 0.5650(3) 0.72401(17) 0.82967(19) 0.0303(8) Uani 1 1 d .
H7 H 0.5176 0.7375 0.7746 0.036 Uiso 1 1 calc R
C19 C -0.0453(3) 0.6369(2) 0.6783(2) 0.0359(9) Uani 1 1 d .
C22 C 0.1218(3) 0.88217(17) 0.62812(19) 0.0339(9) Uani 1 1 d .
H22 H 0.1889 0.8519 0.6251 0.041 Uiso 1 1 calc R
C29 C 0.1940(3) 0.64595(19) 0.42141(19) 0.0411(9) Uani 1 1 d .
H29A H 0.2493 0.6810 0.4116 0.062 Uiso 1 1 calc GR
H29B H 0.1254 0.6433 0.3747 0.062 Uiso 1 1 calc GR
H29C H 0.2298 0.5971 0.4323 0.062 Uiso 1 1 calc GR
C20 C -0.0572(3) 0.6459(2) 0.7608(2) 0.0492(10) Uani 1 1 d .
H20A H 0.0037 0.6787 0.7924 0.074 Uiso 1 1 calc GR
H20B H -0.0502 0.5976 0.7866 0.074 Uiso 1 1 calc GR
H20C H -0.1329 0.6672 0.7564 0.074 Uiso 1 1 calc GR
C15 C -0.1674(3) 0.7393(2) 0.6030(2) 0.0428(10) Uani 1 1 d .
H15 H -0.2323 0.7088 0.5991 0.051 Uiso 1 1 calc R
C23 C 0.1551(3) 0.91563(18) 0.7120(2) 0.0441(10) Uani 1 1 d .
H23A H 0.0886 0.9418 0.7190 0.066 Uiso 1 1 calc GR
H23B H 0.2193 0.9502 0.7190 0.066 Uiso 1 1 calc GR
H23C H 0.1785 0.8761 0.7514 0.066 Uiso 1 1 calc GR
C5 C 0.4625(3) 0.50951(18) 0.8857(2) 0.0393(9) Uani 1 1 d .
H5 H 0.4398 0.4632 0.9010 0.047 Uiso 1 1 calc R
C27 C 0.3044(3) 0.50316(18) 0.5799(2) 0.0475(10) Uani 1 1 d .
H27A H 0.2690 0.4900 0.6206 0.071 Uiso 1 1 calc GR
H27B H 0.3565 0.4636 0.5749 0.071 Uiso 1 1 calc GR
H27C H 0.2439 0.5101 0.5291 0.071 Uiso 1 1 calc GR
C11 C 0.1929(3) 0.53837(19) 0.8573(2) 0.0470(10) Uani 1 1 d .
H11A H 0.2306 0.5110 0.9060 0.071 Uiso 1 1 calc GR
H11B H 0.1130 0.5214 0.8349 0.071 Uiso 1 1 calc GR
H11C H 0.1934 0.5911 0.8693 0.071 Uiso 1 1 calc GR
C8 C 0.5369(3) 0.77948(18) 0.8857(2) 0.0404(9) Uani 1 1 d .
H8A H 0.4546 0.7764 0.8806 0.061 Uiso 1 1 calc GR
H8B H 0.5551 0.8294 0.8721 0.061 Uiso 1 1 calc GR
H8C H 0.5829 0.7682 0.9403 0.061 Uiso 1 1 calc GR
C4 C 0.5750(3) 0.53268(19) 0.9179(2) 0.0428(10) Uani 1 1 d .
H4 H 0.6298 0.5018 0.9538 0.051 Uiso 1 1 calc R
C30 C 0.0352(3) 0.6112(2) 0.4994(2) 0.0474(10) Uani 1 1 d .
H30A H 0.0678 0.5641 0.5233 0.071 Uiso 1 1 calc GR
H30B H -0.0086 0.6034 0.4436 0.071 Uiso 1 1 calc GR
H30C H -0.0162 0.6308 0.5274 0.071 Uiso 1 1 calc GR
C24 C 0.1047(3) 0.94360(18) 0.5668(2) 0.0500(11) Uani 1 1 d .
H24A H 0.0782 0.9223 0.5135 0.075 Uiso 1 1 calc GR
H24B H 0.1780 0.9694 0.5744 0.075 Uiso 1 1 calc GR
H24C H 0.0468 0.9785 0.5731 0.075 Uiso 1 1 calc GR
C33 C 0.5416(3) 0.75450(19) 0.6190(2) 0.0417(9) Uani 1 1 d .
H33A H 0.5780 0.7240 0.6656 0.062 Uiso 1 1 calc GR
H33B H 0.5830 0.8015 0.6237 0.062 Uiso 1 1 calc GR
H33C H 0.5446 0.7287 0.5712 0.062 Uiso 1 1 calc GR
C17 C -0.0919(3) 0.8552(2) 0.5806(2) 0.0437(10) Uani 1 1 d .
H17 H -0.1046 0.9044 0.5615 0.052 Uiso 1 1 calc R
C16 C -0.1848(3) 0.8101(2) 0.5732(2) 0.0491(11) Uani 1 1 d .
H16 H -0.2609 0.8274 0.5477 0.059 Uiso 1 1 calc R
C12 C 0.2502(3) 0.44377(18) 0.7736(2) 0.0502(11) Uani 1 1 d .
H12A H 0.2980 0.4347 0.7393 0.075 Uiso 1 1 calc GR
H12B H 0.1697 0.4313 0.7451 0.075 Uiso 1 1 calc GR
H12C H 0.2776 0.4132 0.8212 0.075 Uiso 1 1 calc GR
C9 C 0.6925(3) 0.7309(2) 0.8341(2) 0.0510(11) Uani 1 1 d .
H9A H 0.7411 0.7274 0.8895 0.077 Uiso 1 1 calc GR
H9B H 0.7052 0.7787 0.8124 0.077 Uiso 1 1 calc GR
H9C H 0.7124 0.6912 0.8034 0.077 Uiso 1 1 calc GR
C32 C 0.3499(3) 0.82566(17) 0.52100(19) 0.0402(9) Uani 1 1 d .
H32A H 0.3389 0.7925 0.4758 0.060 Uiso 1 1 calc GR
H32B H 0.4113 0.8611 0.5225 0.060 Uiso 1 1 calc GR
H32C H 0.2779 0.8522 0.5157 0.060 Uiso 1 1 calc GR
C21 C -0.1327(3) 0.5783(2) 0.6328(2) 0.0601(12) Uani 1 1 d .
H21A H -0.2096 0.5904 0.6358 0.090 Uiso 1 1 calc GR
H21B H -0.1093 0.5297 0.6564 0.090 Uiso 1 1 calc GR
H21C H -0.1346 0.5776 0.5772 0.090 Uiso 1 1 calc GR
C28 C 0.0658(3) 0.75552(19) 0.4571(2) 0.0466(10) Uani 1 1 d .
H28A H 0.0307 0.7796 0.4933 0.070 Uiso 1 1 calc GR
H28B H 0.0048 0.7383 0.4101 0.070 Uiso 1 1 calc GR
H28C H 0.1154 0.7907 0.4411 0.070 Uiso 1 1 calc GR
C25 C 0.5140(3) 0.55098(19) 0.6826(2) 0.0489(11) Uani 1 1 d .
H25A H 0.5696 0.5905 0.7043 0.073 Uiso 1 1 calc GR
H25B H 0.5498 0.5136 0.6579 0.073 Uiso 1 1 calc GR
H25C H 0.4906 0.5283 0.7253 0.073 Uiso 1 1 calc GR
H19 H 0.023(2) 0.6199(13) 0.6819(15) 0.005(7) Uiso 1 1 d .

loop_
_atom_site_aniso_label
_atom_site_aniso_U_11
_atom_site_aniso_U_22
_atom_site_aniso_U_33
_atom_site_aniso_U_23
_atom_site_aniso_U_13
_atom_site_aniso_U_12
Ru1 0.02590(17) 0.02015(12) 0.01918(15) 0.00045(11) 0.00863(12) 0.00243(12)
P3 0.0312(6) 0.0260(4) 0.0251(5) 0.0008(4) 0.0122(4) -0.0011(4)
P2 0.0368(6) 0.0322(5) 0.0181(5) -0.0014(4) 0.0076(4) 0.0002(4)
P1 0.0408(6) 0.0255(4) 0.0296(5) -0.0004(4) 0.0162(5) 0.0089(4)
N3 0.0230(17) 0.0260(13) 0.0196(15) -0.0004(11) 0.0055(13) 0.0059(12)
N2 0.0224(17) 0.0305(14) 0.0181(14) 0.0012(11) 0.0038(13) 0.0041(12)
N4 0.0205(16) 0.0290(14) 0.0157(14) -0.0017(11) 0.0029(13) 0.0044(12)
N1 0.0237(16) 0.0265(14) 0.0156(14) 0.0029(10) 0.0056(12) 0.0079(11)
C6 0.031(2) 0.0282(17) 0.0230(18) 0.0028(14) 0.0051(17) 0.0081(16)
C2 0.024(2) 0.0340(18) 0.0206(18) -0.0004(14) 0.0053(16) 0.0073(16)
C1 0.026(2) 0.0262(16) 0.0194(18) 0.0013(13) 0.0067(16) 0.0100(15)
C14 0.022(2) 0.047(2) 0.0232(19) -0.0017(16) 0.0042(17) 0.0050(17)
C18 0.031(2) 0.040(2) 0.0201(18) 0.0026(14) 0.0068(17) 0.0136(17)
C10 0.042(2) 0.0281(18) 0.030(2) 0.0087(15) 0.0058(19) 0.0022(16)
C3 0.030(2) 0.044(2) 0.028(2) -0.0027(16) 0.0010(18) 0.0106(17)
C31 0.035(2) 0.0281(17) 0.034(2) -0.0001(15) 0.0083(18) -0.0024(16)
C13 0.024(2) 0.0390(19) 0.0182(18) 0.0041(14) 0.0021(16) 0.0051(16)
C26 0.061(3) 0.041(2) 0.043(2) -0.0007(17) 0.029(2) 0.0128(19)
C7 0.021(2) 0.0399(19) 0.028(2) 0.0018(15) 0.0032(17) -0.0004(16)
C19 0.021(2) 0.045(2) 0.044(2) -0.0005(17) 0.014(2) 0.0016(18)
C22 0.039(2) 0.0318(18) 0.031(2) 0.0063(15) 0.0109(18) 0.0107(17)
C29 0.053(3) 0.048(2) 0.023(2) -0.0036(16) 0.0134(19) 0.0005(19)
C20 0.049(3) 0.062(3) 0.042(2) 0.004(2) 0.022(2) -0.001(2)
C15 0.027(2) 0.065(3) 0.037(2) -0.0014(19) 0.010(2) 0.002(2)
C23 0.053(3) 0.0336(19) 0.045(2) -0.0026(17) 0.013(2) 0.0099(18)
C5 0.048(3) 0.0312(19) 0.034(2) 0.0080(16) 0.007(2) 0.0052(18)
C27 0.069(3) 0.0290(19) 0.048(2) -0.0054(17) 0.023(2) 0.0020(19)
C11 0.045(3) 0.043(2) 0.054(3) 0.0059(19) 0.016(2) -0.0076(19)
C8 0.045(3) 0.038(2) 0.037(2) -0.0054(17) 0.011(2) -0.0045(18)
C4 0.045(3) 0.042(2) 0.032(2) 0.0043(17) -0.002(2) 0.0204(19)
C30 0.045(3) 0.059(2) 0.035(2) -0.0123(19) 0.009(2) -0.014(2)
C24 0.065(3) 0.039(2) 0.047(3) 0.0127(18) 0.019(2) 0.015(2)
C33 0.041(2) 0.047(2) 0.043(2) -0.0098(18) 0.021(2) -0.0083(18)
C17 0.044(3) 0.052(2) 0.034(2) 0.0058(18) 0.009(2) 0.019(2)
C16 0.028(2) 0.079(3) 0.037(2) 0.004(2) 0.006(2) 0.021(2)
C12 0.064(3) 0.037(2) 0.044(2) 0.0062(17) 0.009(2) -0.004(2)
C9 0.039(3) 0.059(3) 0.058(3) 0.004(2) 0.020(2) -0.005(2)
C32 0.053(3) 0.0349(19) 0.035(2) 0.0029(16) 0.017(2) -0.0087(18)
C21 0.059(3) 0.068(3) 0.055(3) -0.009(2) 0.020(2) -0.026(2)
C28 0.053(3) 0.053(2) 0.027(2) 0.0037(17) 0.002(2) 0.018(2)
C25 0.056(3) 0.050(2) 0.043(2) -0.0004(18) 0.019(2) 0.025(2)

loop_
_atom_type_symbol
_atom_type_description
_atom_type_scat_dispersion_real
_atom_type_scat_dispersion_imag
_atom_type_scat_source
C C 0.0033 0.0016 'International Tables Vol C Tables 4.2.6.8 and 6.1.1.4'
H H 0.0000 0.0000 'International Tables Vol C Tables 4.2.6.8 and 6.1.1.4'
N N 0.0061 0.0033 'International Tables Vol C Tables 4.2.6.8 and 6.1.1.4'
P P 0.1023 0.0942 'International Tables Vol C Tables 4.2.6.8 and 6.1.1.4'
Ru Ru -1.2594 0.8363 'International Tables Vol C Tables 4.2.6.8 and 6.1.1.4'

loop_
_geom_angle_atom_site_label_1
_geom_angle_atom_site_label_2
_geom_angle_atom_site_label_3
_geom_angle
P3 Ru1 P2 95.94(3)
P3 Ru1 P1 93.47(3)
P1 Ru1 P2 89.92(3)
N4 Ru1 P3 109.82(7)
N4 Ru1 P2 92.82(7)
N4 Ru1 P1 156.10(7)
N4 Ru1 N1 73.29(9)
N1 Ru1 P3 105.62(7)
N1 Ru1 P2 157.25(7)
N1 Ru1 P1 95.84(7)
C31 P3 Ru1 110.33(11)
C33 P3 Ru1 121.69(12)
C33 P3 C31 99.55(15)
C32 P3 Ru1 122.49(12)
C32 P3 C31 100.84(15)
C32 P3 C33 97.94(16)
C29 P2 Ru1 124.52(12)
C30 P2 Ru1 111.03(12)
C30 P2 C29 98.77(16)
C28 P2 Ru1 122.65(12)
C28 P2 C29 95.98(16)
C28 P2 C30 98.84(18)
C26 P1 Ru1 121.73(11)
C27 P1 Ru1 112.41(12)
C27 P1 C26 100.44(16)
C25 P1 Ru1 122.78(11)
C25 P1 C26 96.77(17)
C25 P1 C27 98.20(17)
N2 N3 N4 115.5(2)
N3 N2 N1 114.8(2)
N3 N4 Ru1 117.72(18)
N3 N4 C13 106.7(2)
C13 N4 Ru1 135.56(19)
N2 N1 Ru1 117.79(17)
N2 N1 C1 106.1(2)
C1 N1 Ru1 135.72(18)
C1 C6 C10 122.4(3)
C5 C6 C1 118.3(3)
C5 C6 C10 119.3(3)
C1 C2 C7 120.8(3)
C3 C2 C1 118.4(3)
C3 C2 C7 120.7(3)
C6 C1 N1 118.5(3)
C2 C1 N1 120.7(3)
C2 C1 C6 120.8(3)
C13 C14 C19 123.0(3)
C15 C14 C13 118.5(3)
C15 C14 C19 118.3(3)
C13 C18 C22 121.0(3)
C17 C18 C13 118.2(3)
C17 C18 C22 120.8(3)
C6 C10 H10 107.9
C6 C10 C11 109.7(3)
C6 C10 C12 113.4(3)
C11 C10 H10 107.9
C12 C10 H10 107.9
C12 C10 C11 109.7(3)
C2 C3 H3 119.3
C4 C3 C2 121.4(3)
C4 C3 H3 119.3
P3 C31 H31A 109.5
P3 C31 H31B 109.5
P3 C31 H31C 109.5
H31A C31 H31B 109.5
H31A C31 H31C 109.5
H31B C31 H31C 109.5
C14 C13 N4 119.6(3)
C14 C13 C18 120.6(3)
C18 C13 N4 119.7(3)
P1 C26 H26A 109.5
P1 C26 H26B 109.5
P1 C26 H26C 109.5
H26A C26 H26B 109.5
H26A C26 H26C 109.5
H26B C26 H26C 109.5
C2 C7 H7 107.4
C2 C7 C8 110.5(3)
C2 C7 C9 114.0(3)
C8 C7 H7 107.4
C8 C7 C9 109.9(3)
C9 C7 H7 107.4
C14 C19 C20 109.1(3)
C14 C19 C21 114.9(3)
C14 C19 H19 107.3(17)
C20 C19 C21 108.7(3)
C20 C19 H19 110.0(17)
C21 C19 H19 106.6(17)
C18 C22 H22 107.1
C18 C22 C23 110.2(3)
C18 C22 C24 115.1(3)
C23 C22 H22 107.1
C24 C22 H22 107.1
C24 C22 C23 109.9(3)
P2 C29 H29A 109.5
P2 C29 H29B 109.5
P2 C29 H29C 109.5
H29A C29 H29B 109.5
H29A C29 H29C 109.5
H29B C29 H29C 109.5
C19 C20 H20A 109.5
C19 C20 H20B 109.5
C19 C20 H20C 109.5
H20A C20 H20B 109.5
H20A C20 H20C 109.5
H20B C20 H20C 109.5
C14 C15 H15 119.3
C16 C15 C14 121.5(4)
C16 C15 H15 119.3
C22 C23 H23A 109.5
C22 C23 H23B 109.5
C22 C23 H23C 109.5
H23A C23 H23B 109.5
H23A C23 H23C 109.5
H23B C23 H23C 109.5
C6 C5 H5 119.4
C4 C5 C6 121.1(3)
C4 C5 H5 119.4
P1 C27 H27A 109.5
P1 C27 H27B 109.5
P1 C27 H27C 109.5
H27A C27 H27B 109.5
H27A C27 H27C 109.5
H27B C27 H27C 109.5
C10 C11 H11A 109.5
C10 C11 H11B 109.5
C10 C11 H11C 109.5
H11A C11 H11B 109.5
H11A C11 H11C 109.5
H11B C11 H11C 109.5
C7 C8 H8A 109.5
C7 C8 H8B 109.5
C7 C8 H8C 109.5
H8A C8 H8B 109.5
H8A C8 H8C 109.5
H8B C8 H8C 109.5
C3 C4 C5 119.9(3)
C3 C4 H4 120.0
C5 C4 H4 120.0
P2 C30 H30A 109.5
P2 C30 H30B 109.5
P2 C30 H30C 109.5
H30A C30 H30B 109.5
H30A C30 H30C 109.5
H30B C30 H30C 109.5
C22 C24 H24A 109.5
C22 C24 H24B 109.5
C22 C24 H24C 109.5
H24A C24 H24B 109.5
H24A C24 H24C 109.5
H24B C24 H24C 109.5
P3 C33 H33A 109.5
P3 C33 H33B 109.5
P3 C33 H33C 109.5
H33A C33 H33B 109.5
H33A C33 H33C 109.5
H33B C33 H33C 109.5
C18 C17 H17 119.3
C16 C17 C18 121.4(3)
C16 C17 H17 119.3
C15 C16 H16 120.1
C17 C16 C15 119.7(4)
C17 C16 H16 120.1
C10 C12 H12A 109.5
C10 C12 H12B 109.5
C10 C12 H12C 109.5
H12A C12 H12B 109.5
H12A C12 H12C 109.5
H12B C12 H12C 109.5
C7 C9 H9A 109.5
C7 C9 H9B 109.5
C7 C9 H9C 109.5
H9A C9 H9B 109.5
H9A C9 H9C 109.5
H9B C9 H9C 109.5
P3 C32 H32A 109.5
P3 C32 H32B 109.5
P3 C32 H32C 109.5
H32A C32 H32B 109.5
H32A C32 H32C 109.5
H32B C32 H32C 109.5
C19 C21 H21A 109.5
C19 C21 H21B 109.5
C19 C21 H21C 109.5
H21A C21 H21B 109.5
H21A C21 H21C 109.5
H21B C21 H21C 109.5
P2 C28 H28A 109.5
P2 C28 H28B 109.5
P2 C28 H28C 109.5
H28A C28 H28B 109.5
H28A C28 H28C 109.5
H28B C28 H28C 109.5
P1 C25 H25A 109.5
P1 C25 H25B 109.5
P1 C25 H25C 109.5
H25A C25 H25B 109.5
H25A C25 H25C 109.5
H25B C25 H25C 109.5

loop_
_geom_bond_atom_site_label_1
_geom_bond_atom_site_label_2
_geom_bond_distance
Ru1 P3 2.2449(9)
Ru1 P2 2.3260(9)
Ru1 P1 2.3090(9)
Ru1 N4 2.042(2)
Ru1 N1 2.043(2)
P3 C31 1.848(3)
P3 C33 1.838(3)
P3 C32 1.823(3)
P2 C29 1.832(3)
P2 C30 1.831(3)
P2 C28 1.830(3)
P1 C26 1.849(3)
P1 C27 1.839(3)
P1 C25 1.833(3)
N3 N2 1.274(3)
N3 N4 1.367(3)
N2 N1 1.374(3)
N4 C13 1.454(4)
N1 C1 1.450(4)
C6 C1 1.408(4)
C6 C10 1.516(4)
C6 C5 1.394(4)
C2 C1 1.402(4)
C2 C3 1.388(4)
C2 C7 1.512(4)
C14 C13 1.400(4)
C14 C19 1.516(5)
C14 C15 1.389(4)
C18 C13 1.409(4)
C18 C22 1.504(4)
C18 C17 1.396(4)
C10 H10 1.0000
C10 C11 1.534(5)
C10 C12 1.532(4)
C3 H3 0.9500
C3 C4 1.377(5)
C31 H31A 0.9800
C31 H31B 0.9800
C31 H31C 0.9800
C26 H26A 0.9800
C26 H26B 0.9800
C26 H26C 0.9800
C7 H7 1.0000
C7 C8 1.528(4)
C7 C9 1.535(4)
C19 C20 1.528(5)
C19 C21 1.543(5)
C19 H19 0.88(2)
C22 H22 1.0000
C22 C23 1.543(4)
C22 C24 1.527(4)
C29 H29A 0.9800
C29 H29B 0.9800
C29 H29C 0.9800
C20 H20A 0.9800
C20 H20B 0.9800
C20 H20C 0.9800
C15 H15 0.9500
C15 C16 1.379(5)
C23 H23A 0.9800
C23 H23B 0.9800
C23 H23C 0.9800
C5 H5 0.9500
C5 C4 1.377(5)
C27 H27A 0.9800
C27 H27B 0.9800
C27 H27C 0.9800
C11 H11A 0.9800
C11 H11B 0.9800
C11 H11C 0.9800
C8 H8A 0.9800
C8 H8B 0.9800
C8 H8C 0.9800
C4 H4 0.9500
C30 H30A 0.9800
C30 H30B 0.9800
C30 H30C 0.9800
C24 H24A 0.9800
C24 H24B 0.9800
C24 H24C 0.9800
C33 H33A 0.9800
C33 H33B 0.9800
C33 H33C 0.9800
C17 H17 0.9500
C17 C16 1.370(5)
C16 H16 0.9500
C12 H12A 0.9800
C12 H12B 0.9800
C12 H12C 0.9800
C9 H9A 0.9800
C9 H9B 0.9800
C9 H9C 0.9800
C32 H32A 0.9800
C32 H32B 0.9800
C32 H32C 0.9800
C21 H21A 0.9800
C21 H21B 0.9800
C21 H21C 0.9800
C28 H28A 0.9800
C28 H28B 0.9800
C28 H28C 0.9800
C25 H25A 0.9800
C25 H25B 0.9800
C25 H25C 0.9800

loop_
_geom_torsion_atom_site_label_1
_geom_torsion_atom_site_label_2
_geom_torsion_atom_site_label_3
_geom_torsion_atom_site_label_4
_geom_torsion
Ru1 N4 C13 C14 97.5(3)
Ru1 N4 C13 C18 -85.4(4)
Ru1 N1 C1 C6 -91.3(3)
Ru1 N1 C1 C2 90.8(3)
N3 N2 N1 Ru1 6.5(3)
N3 N2 N1 C1 -167.4(2)
N3 N4 C13 C14 -80.3(3)
N3 N4 C13 C18 96.8(3)
N2 N3 N4 Ru1 -8.1(3)
N2 N3 N4 C13 170.2(2)
N2 N1 C1 C6 81.1(3)
N2 N1 C1 C2 -96.8(3)
N4 N3 N2 N1 1.0(3)
C6 C5 C4 C3 2.0(5)
C2 C3 C4 C5 0.1(5)
C1 C6 C10 C11 -98.8(3)
C1 C6 C10 C12 138.1(3)
C1 C6 C5 C4 -1.7(5)
C1 C2 C3 C4 -2.4(5)
C1 C2 C7 C8 85.1(4)
C1 C2 C7 C9 -150.6(3)
C14 C15 C16 C17 -1.9(6)
C18 C17 C16 C15 2.0(5)
C10 C6 C1 N1 -0.5(4)
C10 C6 C1 C2 177.4(3)
C10 C6 C5 C4 -179.8(3)
C3 C2 C1 N1 -179.6(3)
C3 C2 C1 C6 2.6(4)
C3 C2 C7 C8 -92.2(4)
C3 C2 C7 C9 32.1(4)
C13 C14 C19 C20 92.6(4)
C13 C14 C19 C21 -145.0(3)
C13 C14 C15 C16 -1.3(5)
C13 C18 C22 C23 -83.1(4)
C13 C18 C22 C24 152.1(3)
C13 C18 C17 C16 1.0(5)
C7 C2 C1 N1 3.1(4)
C7 C2 C1 C6 -174.8(3)
C7 C2 C3 C4 175.0(3)
C19 C14 C13 N4 7.5(5)
C19 C14 C13 C18 -169.6(3)
C19 C14 C15 C16 173.0(3)
C22 C18 C13 N4 -4.3(4)
C22 C18 C13 C14 172.8(3)
C22 C18 C17 C16 -176.0(3)
C15 C14 C13 N4 -178.5(3)
C15 C14 C13 C18 4.4(5)
C15 C14 C19 C20 -81.4(4)
C15 C14 C19 C21 41.0(4)
C5 C6 C1 N1 -178.5(3)
C5 C6 C1 C2 -0.6(4)
C5 C6 C10 C11 79.2(4)
C5 C6 C10 C12 -43.9(4)
C17 C18 C13 N4 178.7(3)
C17 C18 C13 C14 -4.3(5)
C17 C18 C22 C23 93.9(4)
C17 C18 C22 C24 -31.0(4)
